data_7702527
loop_
_publ_author_name
'F\'elix, Vitor'
'Costa, Judite'
'Delgado, Rita'
'Drew, Michael G. B.'
'Duarte, Maria Teresa'
'Resende, Catarina'

_publ_section_title
;
 X-Ray diffraction and molecular mechanics studies of 12-, 13-, and
 14-membered tetraaza macrocycles containing pyridine: effect of the
 macrocyclic cavity size on the selectivity of the metal ion
;
_journal_issue 9
_journal_name_full 'Journal of the Chemical Society, Dalton Transactions'
_journal_page_first 1462
_journal_paper_doi 10.1039/b009773j
_journal_year 2001
_chemical_formula_sum 'C12 H20 Br Cu F6 N4 P'
_chemical_formula_weight 508.74
_space_group_IT_number 2
_space_group_name_Hall '-P 1'
_space_group_name_H-M_alt 'P -1'
_symmetry_cell_setting triclinic
_symmetry_space_group_name_H-M 'P -1'
_atom_sites_solution_hydrogens geom
_atom_sites_solution_primary direct
_atom_sites_solution_secondary difmap
_audit_creation_method SHELXL-97
_cell_angle_alpha 77.69(2)
_cell_angle_beta 75.19(2)
_cell_angle_gamma 88.56(2)
_cell_formula_units_Z 2
_cell_length_a 8.559(3)
_cell_length_b 9.592(3)
_cell_length_c 11.803(3)
_cell_measurement_temperature 293(2)
_cell_volume 914.8(5)
_computing_structure_refinement 'SHELXL-97 (Sheldrick, 1997)'
_computing_structure_solution 'SHELXS-97 (Sheldrick, 1990)'
_diffrn_ambient_temperature 293(2)
_diffrn_measured_fraction_theta_full 0.997
_diffrn_measured_fraction_theta_max 0.997
_diffrn_measurement_device_type CAD4
_diffrn_radiation_monochromator graphite
_diffrn_radiation_source 'fine-focus sealed tube'
_diffrn_radiation_type MoK\a
_diffrn_radiation_wavelength 0.71069
_diffrn_reflns_av_R_equivalents 0.1249
_diffrn_reflns_av_sigmaI/netI 0.1201
_diffrn_reflns_limit_h_max 11
_diffrn_reflns_limit_h_min -4
_diffrn_reflns_limit_k_max 12
_diffrn_reflns_limit_k_min -12
_diffrn_reflns_limit_l_max 15
_diffrn_reflns_limit_l_min -15
_diffrn_reflns_number 6907
_diffrn_reflns_theta_full 27.99
_diffrn_reflns_theta_max 27.99
_diffrn_reflns_theta_min 1.83
_exptl_absorpt_coefficient_mu 3.526
_exptl_absorpt_correction_type empirical
_exptl_crystal_density_diffrn 1.847
_exptl_crystal_density_method 'not measured'
_exptl_crystal_F_000 506
_refine_diff_density_max 1.480
_refine_diff_density_min -1.247
_refine_diff_density_rms 0.142
_refine_ls_extinction_method none
_refine_ls_goodness_of_fit_ref 1.048
_refine_ls_hydrogen_treatment mixed
_refine_ls_matrix_type full
_refine_ls_number_parameters 223
_refine_ls_number_reflns 4411
_refine_ls_number_restraints 36
_refine_ls_restrained_S_all 1.056
_refine_ls_R_factor_all 0.1070
_refine_ls_R_factor_gt 0.0731
_refine_ls_shift/su_max 0.001
_refine_ls_shift/su_mean 0.000
_refine_ls_structure_factor_coef Fsqd
_refine_ls_weighting_details 'w==1/[\s^2^(Fo^2^)+(0.0560P)^2^+4.5609P] where P==(Fo^2^+2Fc^2^)/3'
_refine_ls_weighting_scheme calc
_refine_ls_wR_factor_gt 0.1745
_refine_ls_wR_factor_ref 0.2043
_reflns_number_gt 3092
_reflns_number_total 4411
_reflns_threshold_expression >2sigma(I)
_cod_data_source_file b009773j.txt
_cod_data_source_block 2
_cod_depositor_comments
;
The following automatic conversions were performed:

data item '_symmetry_cell_setting' value 'Triclinic' was changed to
'triclinic' in accordance with the
/home/saulius/struct/COD-crude-data/automatic-downloads/DataCite-retrospective/RSC/depositions/lib/dictionaries/cif_core.dic
dictionary named 'cif_core.dic' version 2.4.2 last updated on
2011-04-26.

data item '_refine_ls_weighting_scheme' value 'calc
w==1/[\s^2^(Fo^2^)+(0.0560P)^2^+4.5609P] where P==(Fo^2^+2Fc^2^)/3'
was changed to 'calc'. A new data item '_refine_ls_weighting_details'
was created with the value set to
'w==1/[\s^2^(Fo^2^)+(0.0560P)^2^+4.5609P] where P==(Fo^2^+2Fc^2^)/3'.

Automatic conversion script
Id: cif_fix_values 6909 2019-04-08 15:41:33Z antanas 
;
_cod_original_cell_volume 914.9(5)
_cod_original_sg_symbol_H-M P-1
_cod_database_code 7702527

loop_
_symmetry_equiv_pos_as_xyz
'x, y, z'
'-x, -y, -z'

loop_
_atom_site_label
_atom_site_type_symbol
_atom_site_fract_x
_atom_site_fract_y
_atom_site_fract_z
_atom_site_U_iso_or_equiv
_atom_site_adp_type
_atom_site_occupancy
_atom_site_calc_flag
_atom_site_refinement_flags
Cu Cu 0.15542(9) 0.33602(8) 0.30318(7) 0.0324(2) Uani 1 d .
Br Br -0.12977(9) 0.32496(10) 0.42787(9) 0.0609(3) Uani 1 d .
N4 N 0.1787(7) 0.4458(6) 0.1409(5) 0.0396(12) Uani 1 d .
N7 N 0.1475(7) 0.1703(6) 0.2213(5) 0.0417(13) Uani 1 d .
H7 H 0.0478 0.1271 0.2525 0.050 Uiso 1 calc R
N10 N 0.2717(7) 0.2069(7) 0.4094(6) 0.0481(15) Uani 1 d .
H10 H 0.2230 0.2078 0.4874 0.058 Uiso 1 calc R
N1 N 0.2297(7) 0.5249(6) 0.3259(5) 0.0395(12) Uani 1 d .
H1 H 0.1755 0.5367 0.4002 0.047 Uiso 1 calc R
C3 C 0.1966(9) 0.5864(8) 0.1231(7) 0.0466(16) Uani 1 d .
C14 C 0.2191(10) 0.6701(10) 0.0092(8) 0.061(2) Uani 1 d .
H14 H 0.2321 0.7688 -0.0048 0.073 Uiso 1 calc R
C15 C 0.2217(11) 0.6021(11) -0.0833(7) 0.064(2) Uani 1 d .
H15 H 0.2340 0.6558 -0.1608 0.077 Uiso 1 calc R
C16 C 0.2064(10) 0.4569(11) -0.0620(7) 0.057(2) Uani 1 d .
H16 H 0.2100 0.4116 -0.1248 0.068 Uiso 1 calc R
C5 C 0.1859(8) 0.3785(9) 0.0526(6) 0.0434(15) Uani 1 d .
C6 C 0.1698(12) 0.2174(9) 0.0917(7) 0.059(2) Uani 1 d .
H6A H 0.0781 0.1840 0.0695 0.070 Uiso 1 calc R
H6B H 0.2661 0.1756 0.0503 0.070 Uiso 1 calc R
C8 C 0.2659(11) 0.0685(8) 0.2570(9) 0.060(2) Uani 1 d .
H8A H 0.3739 0.1001 0.2090 0.072 Uiso 1 calc R
H8B H 0.2432 -0.0247 0.2442 0.072 Uiso 1 calc R
C9 C 0.2555(12) 0.0592(9) 0.3886(9) 0.065(2) Uani 1 d .
H9A H 0.1525 0.0152 0.4373 0.078 Uiso 1 calc R
H9B H 0.3411 0.0006 0.4115 0.078 Uiso 1 calc R
C11 C 0.4405(9) 0.2572(10) 0.3811(9) 0.058(2) Uani 1 d .
H11A H 0.4921 0.2576 0.2976 0.070 Uiso 1 calc R
H11B H 0.4977 0.1922 0.4302 0.070 Uiso 1 calc R
C12 C 0.4508(11) 0.4048(12) 0.4031(10) 0.069(3) Uani 1 d .
H12A H 0.3837 0.4054 0.4828 0.083 Uiso 1 calc R
H12B H 0.5615 0.4236 0.4034 0.083 Uiso 1 calc R
C13 C 0.4036(9) 0.5222(9) 0.3193(8) 0.054(2) Uani 1 d .
H13A H 0.4624 0.5169 0.2385 0.065 Uiso 1 calc R
H13B H 0.4359 0.6114 0.3343 0.065 Uiso 1 calc R
C2 C 0.1832(11) 0.6368(8) 0.2368(8) 0.056(2) Uani 1 d .
H2A H 0.2529 0.7208 0.2204 0.067 Uiso 1 calc R
H2B H 0.0728 0.6629 0.2681 0.067 Uiso 1 calc R
P P -0.7695(3) 0.0933(2) 0.76299(18) 0.0523(5) Uani 1 d D
F11 F -0.8782(14) 0.1278(19) 0.6716(10) 0.083(5) Uiso 0.40(2) d PD
F21 F -0.6105(11) 0.1202(17) 0.6587(9) 0.075(5) Uiso 0.40(2) d PD
F31 F -0.7695(16) 0.2522(11) 0.7736(19) 0.119(8) Uiso 0.40(2) d PD
F41 F -0.6669(14) 0.0523(19) 0.8591(10) 0.086(5) Uiso 0.40(2) d PD
F51 F -0.9300(11) 0.0619(17) 0.8709(9) 0.076(5) Uiso 0.40(2) d PD
F61 F -0.7761(16) -0.0701(10) 0.7571(18) 0.109(7) Uiso 0.40(2) d PD
F12 F -0.8920(10) 0.0755(13) 0.6834(9) 0.077(3) Uiso 0.60(2) d PD
F22 F -0.6255(10) 0.0684(14) 0.6568(8) 0.088(4) Uiso 0.60(2) d PD
F32 F -0.7606(11) 0.2607(8) 0.7035(11) 0.086(4) Uiso 0.60(2) d PD
F42 F -0.6507(11) 0.1226(14) 0.8366(9) 0.096(4) Uiso 0.60(2) d PD
F52 F -0.9191(10) 0.1225(14) 0.8648(8) 0.087(4) Uiso 0.60(2) d PD
F62 F -0.7869(14) -0.0690(9) 0.8176(14) 0.141(6) Uiso 0.60(2) d PD

loop_
_atom_site_aniso_label
_atom_site_aniso_U_11
_atom_site_aniso_U_22
_atom_site_aniso_U_33
_atom_site_aniso_U_23
_atom_site_aniso_U_13
_atom_site_aniso_U_12
Cu 0.0347(4) 0.0306(4) 0.0343(4) -0.0112(3) -0.0104(3) 0.0085(3)
Br 0.0430(4) 0.0714(6) 0.0718(6) -0.0355(5) -0.0051(4) 0.0084(4)
N4 0.047(3) 0.038(3) 0.037(3) -0.014(2) -0.013(2) 0.010(2)
N7 0.052(3) 0.033(3) 0.042(3) -0.013(3) -0.013(3) 0.007(2)
N10 0.042(3) 0.060(4) 0.038(3) -0.005(3) -0.009(2) 0.018(3)
N1 0.040(3) 0.040(3) 0.041(3) -0.019(3) -0.009(2) 0.010(2)
C3 0.049(4) 0.039(4) 0.047(4) -0.002(3) -0.011(3) 0.009(3)
C14 0.059(5) 0.050(4) 0.066(5) 0.004(4) -0.014(4) 0.004(4)
C15 0.065(5) 0.079(6) 0.033(4) 0.007(4) -0.002(4) 0.015(5)
C16 0.054(4) 0.079(6) 0.036(4) -0.017(4) -0.006(3) 0.006(4)
C5 0.044(3) 0.054(4) 0.033(3) -0.012(3) -0.010(3) 0.005(3)
C6 0.089(6) 0.049(4) 0.041(4) -0.020(4) -0.013(4) 0.001(4)
C8 0.059(5) 0.034(4) 0.093(7) -0.028(4) -0.020(5) 0.012(3)
C9 0.075(6) 0.040(4) 0.072(6) 0.004(4) -0.018(5) 0.009(4)
C11 0.042(4) 0.067(5) 0.069(5) -0.018(5) -0.020(4) 0.013(4)
C12 0.058(5) 0.089(7) 0.084(7) -0.047(6) -0.037(5) 0.019(5)
C13 0.039(4) 0.055(5) 0.074(5) -0.031(4) -0.010(4) 0.003(3)
C2 0.072(5) 0.035(4) 0.064(5) -0.016(4) -0.021(4) 0.014(4)
P 0.0683(13) 0.0460(11) 0.0436(10) -0.0142(9) -0.0129(9) 0.0084(9)

loop_
_atom_type_symbol
_atom_type_description
_atom_type_scat_dispersion_real
_atom_type_scat_dispersion_imag
_atom_type_scat_source
C C 0.0033 0.0016 'International Tables Vol C Tables 4.2.6.8 and 6.1.1.4'
H H 0.0000 0.0000 'International Tables Vol C Tables 4.2.6.8 and 6.1.1.4'
N N 0.0061 0.0033 'International Tables Vol C Tables 4.2.6.8 and 6.1.1.4'
P P 0.1023 0.0942 'International Tables Vol C Tables 4.2.6.8 and 6.1.1.4'
F F 0.0171 0.0103 'International Tables Vol C Tables 4.2.6.8 and 6.1.1.4'
Br Br -0.2901 2.4595 'International Tables Vol C Tables 4.2.6.8 and 6.1.1.4'
Cu Cu 0.3201 1.2651 'International Tables Vol C Tables 4.2.6.8 and 6.1.1.4'

loop_
_geom_angle_atom_site_label_1
_geom_angle_atom_site_label_2
_geom_angle_atom_site_label_3
_geom_angle
N4 Cu N10 143.4(2)
N4 Cu N1 81.7(2)
N10 Cu N1 98.0(3)
N4 Cu N7 81.7(2)
N10 Cu N7 87.0(3)
N1 Cu N7 158.1(2)
N4 Cu Br 112.25(17)
N10 Cu Br 103.92(18)
N1 Cu Br 99.41(16)
N7 Cu Br 100.06(18)
C5 N4 C3 122.9(7)
C5 N4 Cu 119.6(5)
C3 N4 Cu 117.3(5)
C6 N7 C8 114.9(7)
C6 N7 Cu 112.5(5)
C8 N7 Cu 106.3(4)
C6 N7 H7 107.6
C8 N7 H7 107.6
Cu N7 H7 107.6
C11 N10 C9 112.9(7)
C11 N10 Cu 109.6(5)
C9 N10 Cu 106.5(5)
C11 N10 H10 109.3
C9 N10 H10 109.3
Cu N10 H10 109.3
C2 N1 C13 114.9(7)
C2 N1 Cu 107.0(4)
C13 N1 Cu 109.7(4)
C2 N1 H1 108.4
C13 N1 H1 108.4
Cu N1 H1 108.4
N4 C3 C14 120.2(8)
N4 C3 C2 112.9(7)
C14 C3 C2 126.9(7)
C3 C14 C15 117.6(8)
C3 C14 H14 121.2
C15 C14 H14 121.2
C16 C15 C14 120.6(8)
C16 C15 H15 119.7
C14 C15 H15 119.7
C15 C16 C5 119.5(8)
C15 C16 H16 120.3
C5 C16 H16 120.3
N4 C5 C16 119.1(8)
N4 C5 C6 114.5(6)
C16 C5 C6 126.4(7)
N7 C6 C5 111.5(6)
N7 C6 H6A 109.3
C5 C6 H6A 109.3
N7 C6 H6B 109.3
C5 C6 H6B 109.3
H6A C6 H6B 108.0
N7 C8 C9 108.7(6)
N7 C8 H8A 110.0
C9 C8 H8A 110.0
N7 C8 H8B 110.0
C9 C8 H8B 110.0
H8A C8 H8B 108.3
N10 C9 C8 109.3(7)
N10 C9 H9A 109.8
C8 C9 H9A 109.8
N10 C9 H9B 109.8
C8 C9 H9B 109.8
H9A C9 H9B 108.3
N10 C11 C12 111.0(7)
N10 C11 H11A 109.4
C12 C11 H11A 109.4
N10 C11 H11B 109.4
C12 C11 H11B 109.4
H11A C11 H11B 108.0
C13 C12 C11 117.4(7)
C13 C12 H12A 108.0
C11 C12 H12A 108.0
C13 C12 H12B 108.0
C11 C12 H12B 108.0
H12A C12 H12B 107.2
C12 C13 N1 114.7(8)
C12 C13 H13A 108.6
N1 C13 H13A 108.6
C12 C13 H13B 108.6
N1 C13 H13B 108.6
H13A C13 H13B 107.6
N1 C2 C3 110.4(6)
N1 C2 H2A 109.6
C3 C2 H2A 109.6
N1 C2 H2B 109.6
C3 C2 H2B 109.6
H2A C2 H2B 108.1
F62 P F31 152.4(7)
F62 P F42 94.4(5)
F31 P F42 68.3(6)
F62 P F21 107.7(6)
F31 P F21 91.4(5)
F42 P F21 81.6(7)
F62 P F22 90.8(4)
F31 P F22 110.3(6)
F42 P F22 91.7(4)
F21 P F22 19.2(6)
F62 P F11 107.8(7)
F31 P F11 90.9(5)
F42 P F11 157.8(6)
F21 P F11 91.8(5)
F22 P F11 88.4(7)
F62 P F52 90.9(5)
F31 P F52 68.9(6)
F42 P F52 90.7(4)
F21 P F52 160.3(6)
F22 P F52 177.0(5)
F11 P F52 88.7(7)
F62 P F41 69.7(6)
F31 P F41 90.9(5)
F42 P F41 24.7(6)
F21 P F41 90.6(5)
F22 P F41 93.2(7)
F11 P F41 177.0(6)
F52 P F41 89.7(6)
F62 P F61 25.7(6)
F31 P F61 177.5(6)
F42 P F61 111.9(6)
F21 P F61 91.1(5)
F22 P F61 72.2(6)
F11 P F61 89.2(5)
F52 P F61 108.6(6)
F41 P F61 88.9(5)
F62 P F51 70.9(6)
F31 P F51 89.8(5)
F42 P F51 98.0(6)
F21 P F51 178.5(6)
F22 P F51 159.8(6)
F11 P F51 89.2(5)
F52 P F51 20.9(5)
F41 P F51 88.4(5)
F61 P F51 87.7(5)
F62 P F32 176.7(5)
F31 P F32 29.2(6)
F42 P F32 88.9(4)
F21 P F32 73.6(6)
F22 P F32 90.0(4)
F11 P F32 69.0(6)
F52 P F32 88.2(4)
F41 P F32 113.5(6)
F61 P F32 152.5(6)
F51 P F32 107.8(6)
F62 P F12 89.8(4)
F31 P F12 107.7(6)
F42 P F12 175.8(5)
F21 P F12 97.6(6)
F22 P F12 88.6(4)
F11 P F12 18.0(6)
F52 P F12 88.9(4)
F41 P F12 159.4(6)
F61 P F12 72.2(6)
F51 P F12 83.0(6)
F32 P F12 87.0(4)
F22 F21 P 80.8(11)
F32 F31 P 78.8(8)
F32 F31 F42 115.8(12)
P F31 F42 56.0(4)
F32 F31 F52 113.5(12)
P F31 F52 56.2(4)
F42 F31 F52 78.7(6)
F42 F41 P 75.6(9)
F52 F51 P 77.6(10)
F62 F61 P 74.0(8)
F21 F22 P 80.0(11)
F31 F32 P 72.0(7)
F41 F42 P 79.7(9)
F41 F42 F31 129.3(13)
P F42 F31 55.7(4)
F51 F52 P 81.5(10)
F51 F52 F31 136.3(12)
P F52 F31 54.9(4)
F61 F62 P 80.2(9)

loop_
_geom_bond_atom_site_label_1
_geom_bond_atom_site_label_2
_geom_bond_distance
Cu N4 1.942(6)
Cu N10 2.003(6)
Cu N1 2.027(6)
Cu N7 2.039(5)
Cu Br 2.4991(14)
N4 C5 1.326(8)
N4 C3 1.327(9)
N7 C6 1.463(10)
N7 C8 1.467(10)
N7 H7 0.9100
N10 C11 1.466(10)
N10 C9 1.505(11)
N10 H10 0.9100
N1 C2 1.459(10)
N1 C13 1.470(9)
N1 H1 0.9100
C3 C14 1.380(12)
C3 C2 1.498(11)
C14 C15 1.381(13)
C14 H14 0.9300
C15 C16 1.365(14)
C15 H15 0.9300
C16 C5 1.370(11)
C16 H16 0.9300
C5 C6 1.515(12)
C6 H6A 0.9700
C6 H6B 0.9700
C8 C9 1.516(14)
C8 H8A 0.9700
C8 H8B 0.9700
C9 H9A 0.9700
C9 H9B 0.9700
C11 C12 1.502(13)
C11 H11A 0.9700
C11 H11B 0.9700
C12 C13 1.455(14)
C12 H12A 0.9700
C12 H12B 0.9700
C13 H13A 0.9700
C13 H13B 0.9700
C2 H2A 0.9700
C2 H2B 0.9700
P F62 1.548(8)
P F31 1.555(8)
P F42 1.562(7)
P F21 1.568(8)
P F22 1.572(7)
P F11 1.576(8)
P F52 1.581(7)
P F41 1.586(8)
P F61 1.587(8)
P F51 1.601(8)
P F32 1.604(7)
P F12 1.610(7)
F21 F22 0.523(16)
F31 F32 0.798(17)
F31 F42 1.750(15)
F31 F52 1.774(15)
F41 F42 0.674(16)
F51 F52 0.577(15)
F61 F62 0.699(17)
